data_1556853
loop_
_publ_author_name
'Lee, Eunji'
'Ju, Huiyeong'
'Park, In-Hyeok'
'Park, Sunhong'
'Ikeda, Mari'
'Habata, Yoichi'
'Lee, Shim Sung'

_publ_section_title
;
 Mechanistic insights into heavy metal ion sensing by
 NOS<sub>2</sub>-macrocyclic fluorosensors via the structure-function
 relationship: influences of fluorophores, solvents and anions.
;
_journal_issue 5
_journal_name_full 'The Analyst'
_journal_page_first 1667
_journal_page_last 1676
_journal_paper_doi 10.1039/c9an02466b
_journal_volume 145
_journal_year 2020
_chemical_formula_sum 'C174 H186 Ag6 Cl6 N6 O30 S12'
_chemical_formula_weight 4085.92
_chemical_name_common EJAntraL/DCM+AgClO4/MeOH->Layer
_space_group_crystal_system cubic
_space_group_IT_number 205
_space_group_name_Hall '-P 2ac 2ab 3'
_space_group_name_H-M_alt 'P a -3'
_atom_sites_solution_hydrogens geom
_cell_angle_alpha 90
_cell_angle_beta 90
_cell_angle_gamma 90
_cell_formula_units_Z 4
_cell_length_a 25.8366(2)
_cell_length_b 25.8366(2)
_cell_length_c 25.8366(2)
_cell_measurement_reflns_used 6853
_cell_measurement_temperature 173.(2)
_cell_measurement_theta_max 16.5084
_cell_measurement_theta_min 2.2292
_cell_volume 17246.7(2)
_computing_cell_refinement 'SAINT V8.37A (Bruker AXS Inc., 2015)'
_computing_data_reduction 'SAINT V8.37A (Bruker AXS Inc., 2015)'
_computing_molecular_graphics 'shelXle (C.B. Huebschle, rev 807)'
_computing_structure_refinement 'SHELXL-2014/7 (Sheldrick, 2014)'
_computing_structure_solution 'XT, VERSION 2014/5'
_diffrn_ambient_temperature 173.(2)
_diffrn_detector_area_resol_mean 8.3333
_diffrn_measured_fraction_theta_full 0.946
_diffrn_measured_fraction_theta_max 0.946
_diffrn_measurement_device_type 'Bruker APEX-II CCD'
_diffrn_measurement_method '\f and \w scans'
_diffrn_radiation_type MoKa
_diffrn_radiation_wavelength 0.71073
_diffrn_reflns_av_R_equivalents 0.1072
_diffrn_reflns_av_unetI/netI 0.1325
_diffrn_reflns_limit_h_max 18
_diffrn_reflns_limit_h_min -21
_diffrn_reflns_limit_k_max 22
_diffrn_reflns_limit_k_min -29
_diffrn_reflns_limit_l_max 31
_diffrn_reflns_limit_l_min -18
_diffrn_reflns_number 30098
_diffrn_reflns_theta_full 25.98
_diffrn_reflns_theta_max 25.98
_diffrn_reflns_theta_min 1.36
_exptl_absorpt_coefficient_mu 0.979
_exptl_absorpt_correction_T_max 0.88
_exptl_absorpt_correction_T_min 0.78
_exptl_absorpt_correction_type multi-scan
_exptl_absorpt_process_details
;
SADABS-2016/2 - Bruker AXS area detector scaling and absorption correction
;
_exptl_crystal_colour colourless
_exptl_crystal_density_diffrn 1.574
_exptl_crystal_density_method 'not measured'
_exptl_crystal_description Block
_exptl_crystal_F_000 8352
_exptl_crystal_size_max 0.200
_exptl_crystal_size_mid 0.180
_exptl_crystal_size_min 0.140
_refine_diff_density_max 0.961
_refine_diff_density_min -0.891
_refine_ls_extinction_method none
_refine_ls_goodness_of_fit_ref 1.017
_refine_ls_hydrogen_treatment constr
_refine_ls_matrix_type full
_refine_ls_number_parameters 535
_refine_ls_number_reflns 5344
_refine_ls_number_restraints 1086
_refine_ls_restrained_S_all 0.946
_refine_ls_R_factor_all 0.2838
_refine_ls_R_factor_gt 0.1332
_refine_ls_shift/su_max 0.001
_refine_ls_shift/su_mean 0.000
_refine_ls_structure_factor_coef Fsqd
_refine_ls_weighting_details 'w=1/[\s^2^(Fo^2^)+(0.3100P)^2^+0.2600P] where P=(Fo^2^+2Fc^2^)/3'
_refine_ls_weighting_scheme calc
_refine_ls_wR_factor_gt 0.3994
_refine_ls_wR_factor_ref 0.4934
_reflns_number_gt 1937
_reflns_number_total 5344
_reflns_threshold_expression 'I > 2\s(I)'
_cod_data_source_file c9an02466b1.cif
_cod_data_source_block 1
_cod_depositor_comments
;
The following automatic conversions were performed:

data item '_exptl_absorpt_correction_type' value 'Multi-Scan' was
changed to 'multi-scan' in accordance with the
/home/data/users/saulius/crontab/automatic-downloads/rss-feeds/RSC/lib/dictionaries/cif_core.dic
dictionary named 'cif_core.dic' version 2.4.2 last updated on
2011-04-26.

Automatic conversion script
Id: cif_fix_values 7556 2019-12-06 15:28:31Z antanas 

 Adding full bibliography for 1556851--1556856.cif.
;
_cod_original_cell_volume 17246.7(4)
_cod_database_code 1556853

loop_
_space_group_symop_operation_xyz
'x, y, z'
'-x+1/2, -y, z+1/2'
'-x, y+1/2, -z+1/2'
'x+1/2, -y+1/2, -z'
'z, x, y'
'z+1/2, -x+1/2, -y'
'-z+1/2, -x, y+1/2'
'-z, x+1/2, -y+1/2'
'y, z, x'
'-y, z+1/2, -x+1/2'
'y+1/2, -z+1/2, -x'
'-y+1/2, -z, x+1/2'
'-x, -y, -z'
'x-1/2, y, -z-1/2'
'x, -y-1/2, z-1/2'
'-x-1/2, y-1/2, z'
'-z, -x, -y'
'-z-1/2, x-1/2, y'
'z-1/2, x, -y-1/2'
'z, -x-1/2, y-1/2'
'-y, -z, -x'
'y, -z-1/2, x-1/2'
'-y-1/2, z-1/2, x'
'y-1/2, z, -x-1/2'

loop_
_atom_site_type_symbol
_atom_site_label
_atom_site_fract_x
_atom_site_fract_y
_atom_site_fract_z
_atom_site_U_iso_or_equiv
_atom_site_adp_type
_atom_site_calc_flag
_atom_site_refinement_flags_adp
_atom_site_refinement_flags_occupancy
_atom_site_refinement_flags_posn
_atom_site_occupancy
_atom_site_disorder_assembly
_atom_site_disorder_group
Ag Ag1 0.53672(5) 1.05369(6) 0.64786(5) 0.1028(8) Uani d U . . 1.0 . .
Cl Cl1 0.5 1.0 0.5 0.074(2) Uani d TU P DS 1.0 . .
S S1 0.58334(18) 0.96818(17) 0.62777(16) 0.0947(15) Uani d U . . 1.0 . .
S S2 0.4861(3) 1.0629(3) 0.7309(2) 0.175(3) Uani d U . . 1.0 . .
O O1 0.4650(8) 0.9653(8) 0.6602(6) 0.182(7) Uani d U . . 1.0 . .
O O2 0.4792(8) 1.0517(5) 0.5016(9) 0.096(5) Uani d U P D 0.5 . .
O O3 0.5325(2) 1.0325(2) 0.4675(2) 0.113(9) Uani d TU P DS 0.5 . .
C C3 0.5327(8) 0.9167(8) 0.6237(7) 0.120(5) Uani d U . . 1.0 . .
H H3A 0.515 0.9187 0.5897 0.144 Uiso calc U . R 1.0 . .
H H3B 0.5491 0.8822 0.6265 0.144 Uiso calc U . R 1.0 . .
C C4 0.4963(7) 0.9228(11) 0.6635(10) 0.169(8) Uani d U . . 1.0 . .
H H4A 0.4741 0.8916 0.6643 0.203 Uiso calc U . R 1.0 . .
H H4B 0.5152 0.9244 0.6968 0.203 Uiso calc U . DR 1.0 . .
C C5 0.4352(11) 0.9720(13) 0.7067(10) 0.201(8) Uani d U . . 1.0 . .
H H5A 0.4207 0.9381 0.7173 0.241 Uiso calc U . R 1.0 . .
H H5B 0.4058 0.9954 0.6994 0.241 Uiso calc U . R 1.0 . .
C C6 0.4663(11) 0.9937(11) 0.7505(10) 0.190(8) Uani d U . . 1.0 . .
H H6A 0.4974 0.9722 0.7567 0.227 Uiso calc U . R 1.0 . .
H H6B 0.4454 0.9945 0.7826 0.227 Uiso calc U . R 1.0 . .
C C7 0.5360(7) 1.0736(9) 0.7751(9) 0.186(7) Uani d U . D 1.0 . .
H H7A 0.5528 1.1071 0.7667 0.223 Uiso calc U P R 0.554(10) A 1
H H7B 0.5209 1.0767 0.8102 0.223 Uiso calc U P R 0.554(10) A 1
H H7C 0.5354 1.1111 0.7832 0.223 Uiso calc U P R 0.446(10) A 2
H H7D 0.5261 1.0554 0.8073 0.223 Uiso calc U P R 0.446(10) A 2
N N1 0.5992(10) 1.0364(6) 0.7299(14) 0.137(3) Uani d U P D 0.554(10) A 1
C C1 0.6347(10) 0.9917(8) 0.7228(11) 0.137(3) Uani d U P D 0.554(10) A 1
H H1A 0.6406 0.9752 0.757 0.164 Uiso calc U P R 0.554(10) A 1
H H1B 0.6685 1.0047 0.7103 0.164 Uiso calc U P R 0.554(10) A 1
C C2 0.6156(7) 0.9509(11) 0.6856(13) 0.136(4) Uani d U P D 0.554(10) A 1
H H2A 0.592 0.928 0.7053 0.163 Uiso calc U P DR 0.554(10) A 1
H H2B 0.6459 0.9297 0.6757 0.163 Uiso calc U P R 0.554(10) A 1
C C8 0.5770(10) 1.0320(10) 0.7760(16) 0.137(3) Uani d U P D 0.554(10) A 1
H H8A 0.6022 1.038 0.8042 0.165 Uiso calc U P R 0.554(10) A 1
H H8B 0.5613 0.9973 0.7805 0.165 Uiso calc U P R 0.554(10) A 1
C C9 0.6272(8) 1.0841(7) 0.7139(8) 0.139(3) Uani d U P DG 0.554(10) A 1
C C10 0.6508(9) 1.0878(6) 0.6656(8) 0.139(3) Uani d U P G 0.554(10) A 1
H H10 0.649 1.0597 0.6421 0.167 Uiso calc U P R 0.554(10) A 1
C C11 0.6770(9) 1.1328(7) 0.6519(7) 0.141(3) Uani d U P DG 0.554(10) A 1
H H11 0.6931 1.1353 0.6189 0.169 Uiso calc U P R 0.554(10) A 1
C C12 0.6796(8) 1.1740(7) 0.6864(7) 0.142(3) Uani d U P G 0.554(10) A 1
C C13 0.6560(8) 1.1703(7) 0.7346(7) 0.141(3) Uani d U P DG 0.554(10) A 1
H H13 0.6578 1.1984 0.7582 0.169 Uiso calc U P R 0.554(10) A 1
C C14 0.6298(9) 1.1253(8) 0.7483(7) 0.140(3) Uani d U P G 0.554(10) A 1
H H14 0.6137 1.1227 0.7813 0.168 Uiso calc U P R 0.554(10) A 1
C C15 0.7126(8) 1.2248(10) 0.6717(10) 0.145(3) Uani d U P D 0.554(10) A 1
H H15A 0.6987 1.2549 0.6909 0.174 Uiso calc U P R 0.554(10) A 1
H H15B 0.749 1.2198 0.6824 0.174 Uiso calc U P R 0.554(10) A 1
C C16 0.7106(5) 1.2356(5) 0.6155(4) 0.148(3) Uani d U P D 0.554(10) A 1
C C17 0.7457(4) 1.2118(5) 0.5824(4) 0.149(3) Uani d U P DG 0.554(10) A 1
C C18 0.7857(5) 1.1820(6) 0.6025(6) 0.150(3) Uani d U P DG 0.554(10) A 1
H H18 0.7893 1.1782 0.6389 0.18 Uiso calc U P R 0.554(10) A 1
C C19 0.8204(5) 1.1577(7) 0.5693(7) 0.151(4) Uani d U P DG 0.554(10) A 1
H H19 0.8478 1.1373 0.583 0.181 Uiso calc U P R 0.554(10) A 1
C C20 0.8151(6) 1.1632(8) 0.5160(7) 0.150(4) Uani d U P DG 0.554(10) A 1
H H20 0.8388 1.1465 0.4934 0.181 Uiso calc U P R 0.554(10) A 1
C C21 0.7750(6) 1.1929(8) 0.4960(5) 0.150(3) Uani d U P G 0.554(10) A 1
H H21 0.7714 1.1967 0.4596 0.18 Uiso calc U P R 0.554(10) A 1
C C22 0.7403(5) 1.2172(6) 0.5291(4) 0.150(3) Uani d U P DG 0.554(10) A 1
C C23 0.7003(6) 1.2470(8) 0.5090(4) 0.149(3) Uani d U P D 0.554(10) A 1
H H23 0.6963 1.2504 0.4726 0.179 Uiso calc U P R 0.554(10) A 1
C C24 0.6659(5) 1.2718(6) 0.5422(5) 0.149(3) Uani d U P DG 0.554(10) A 1
C C25 0.6264(6) 1.3023(7) 0.5221(6) 0.150(3) Uani d U P G 0.554(10) A 1
H H25 0.6229 1.3062 0.4857 0.179 Uiso calc U P R 0.554(10) A 1
C C26 0.5921(7) 1.3271(8) 0.5553(7) 0.150(4) Uani d U P G 0.554(10) A 1
H H26 0.5651 1.348 0.5415 0.18 Uiso calc U P R 0.554(10) A 1
C C27 0.5973(7) 1.3214(8) 0.6085(7) 0.150(4) Uani d U P G 0.554(10) A 1
H H27 0.5738 1.3384 0.6312 0.18 Uiso calc U P R 0.554(10) A 1
C C28 0.6367(6) 1.2909(7) 0.6286(5) 0.149(3) Uani d U P G 0.554(10) A 1
H H28 0.6403 1.287 0.665 0.179 Uiso calc U P R 0.554(10) A 1
C C29 0.6711(5) 1.2661(7) 0.5954(4) 0.149(3) Uani d U P DG 0.554(10) A 1
N N1X 0.6184(12) 1.0493(6) 0.7153(14) 0.141(4) Uani d U P D 0.446(10) A 2
C C1X 0.6480(10) 1.0019(8) 0.7013(17) 0.141(4) Uani d U P D 0.446(10) A 2
H H1XA 0.6732 0.9942 0.7291 0.169 Uiso calc U P R 0.446(10) A 2
H H1XB 0.6676 1.0085 0.6691 0.169 Uiso calc U P R 0.446(10) A 2
C C2X 0.6133(14) 0.9556(11) 0.693(2) 0.140(4) Uani d U P D 0.446(10) A 2
H H2XA 0.5865 0.9537 0.7208 0.168 Uiso calc U P R 0.446(10) A 2
H H2XB 0.6335 0.9231 0.6935 0.168 Uiso calc U P R 0.446(10) A 2
C C8X 0.5919(8) 1.0599(18) 0.7649(19) 0.142(4) Uani d U P D 0.446(10) A 2
H H8XA 0.6121 1.0881 0.781 0.17 Uiso calc U P R 0.446(10) A 2
H H8XB 0.5984 1.0288 0.7863 0.17 Uiso calc U P R 0.446(10) A 2
C C9X 0.6435(10) 1.0967(8) 0.6943(9) 0.143(4) Uani d U P DG 0.446(10) A 2
C C10X 0.6612(11) 1.0990(7) 0.6435(9) 0.144(4) Uani d U P G 0.446(10) A 2
H H10X 0.6586 1.0695 0.6218 0.173 Uiso calc U P R 0.446(10) A 2
C C11X 0.6829(11) 1.1445(7) 0.6246(8) 0.145(4) Uani d U P DG 0.446(10) A 2
H H11X 0.695 1.146 0.59 0.174 Uiso calc U P R 0.446(10) A 2
C C12X 0.6868(9) 1.1877(7) 0.6565(8) 0.146(4) Uani d U P G 0.446(10) A 2
C C13X 0.6691(11) 1.1854(7) 0.7072(7) 0.145(4) Uani d U P DG 0.446(10) A 2
H H13X 0.6717 1.2149 0.729 0.174 Uiso calc U P R 0.446(10) A 2
C C14X 0.6474(12) 1.1399(8) 0.7261(8) 0.144(4) Uani d U P G 0.446(10) A 2
H H14X 0.6352 1.1384 0.7608 0.173 Uiso calc U P R 0.446(10) A 2
C C15X 0.7069(10) 1.2428(12) 0.6325(11) 0.149(4) Uani d U P D 0.446(10) A 2
H H15C 0.7448 1.2452 0.6374 0.178 Uiso calc U P R 0.446(10) A 2
H H15D 0.6908 1.2714 0.6524 0.178 Uiso calc U P R 0.446(10) A 2
C C16X 0.6932(5) 1.2512(6) 0.5686(4) 0.151(4) Uani d U P D 0.446(10) A 2
C C17X 0.7233(5) 1.2269(5) 0.5312(5) 0.151(4) Uani d U P DG 0.446(10) A 2
C C18X 0.7653(6) 1.1967(8) 0.5460(6) 0.152(4) Uani d U P DG 0.446(10) A 2
H H18X 0.7736 1.1929 0.5816 0.182 Uiso calc U P R 0.446(10) A 2
C C19X 0.7951(7) 1.1719(9) 0.5086(8) 0.152(4) Uani d U P DG 0.446(10) A 2
H H19X 0.8238 1.1513 0.5187 0.182 Uiso calc U P R 0.446(10) A 2
C C20X 0.7829(8) 1.1774(9) 0.4565(7) 0.152(4) Uani d U P DG 0.446(10) A 2
H H20X 0.8033 1.1605 0.431 0.182 Uiso calc U P R 0.446(10) A 2
C C21X 0.7409(7) 1.2076(9) 0.4418(5) 0.152(4) Uani d U P G 0.446(10) A 2
H H21X 0.7326 1.2114 0.4061 0.182 Uiso calc U P R 0.446(10) A 2
C C22X 0.7111(5) 1.2324(6) 0.4791(5) 0.152(4) Uani d U P DG 0.446(10) A 2
C C23X 0.6700(7) 1.2637(9) 0.4643(4) 0.152(4) Uani d U P D 0.446(10) A 2
H H23X 0.6626 1.2687 0.4286 0.183 Uiso calc U P R 0.446(10) A 2
C C24X 0.6397(6) 1.2878(7) 0.5016(5) 0.152(4) Uani d U P DG 0.446(10) A 2
C C25X 0.5976(7) 1.3178(8) 0.4869(7) 0.152(4) Uani d U P G 0.446(10) A 2
H H25X 0.5896 1.322 0.4512 0.183 Uiso calc U P R 0.446(10) A 2
C C26X 0.5671(8) 1.3416(10) 0.5243(8) 0.153(4) Uani d U P G 0.446(10) A 2
H H26X 0.5383 1.3621 0.5142 0.183 Uiso calc U P R 0.446(10) A 2
C C27X 0.5787(8) 1.3355(11) 0.5764(8) 0.153(4) Uani d U P G 0.446(10) A 2
H H27X 0.5579 1.3517 0.602 0.183 Uiso calc U P R 0.446(10) A 2
C C28X 0.6209(8) 1.3055(10) 0.5912(6) 0.152(4) Uani d U P G 0.446(10) A 2
H H28X 0.6289 1.3013 0.6268 0.183 Uiso calc U P R 0.446(10) A 2
C C29X 0.6514(7) 1.2817(8) 0.5538(5) 0.152(4) Uani d U P DG 0.446(10) A 2
Cl Cl2 0.6770(4) 1.1770(4) 0.3230(4) 0.62(2) Uani d TU P DS 1.0 . .
O O5 0.7330(11) 1.1580(19) 0.326(2) 0.62(2) Uani d U . D 1.0 . .
O O6 0.6428(6) 1.1428(6) 0.3572(6) 0.61(2) Uani d TU P DS 1.0 . .
Cl Cl3 0.9128(7) 1.0728(6) 0.4812(7) 0.508(15) Uani d U P D 0.5 . .
O O7 0.9634(7) 1.0967(9) 0.4791(11) 0.508(15) Uani d U P D 0.5 . .
O O8 0.8812(9) 1.0922(10) 0.4389(7) 0.508(15) Uani d U P D 0.5 . .
O O9 0.8880(9) 1.0855(10) 0.5300(7) 0.508(15) Uani d U P D 0.5 . .
O O10 0.9178(11) 1.0172(6) 0.4767(11) 0.508(15) Uani d U P D 0.5 . .

loop_
_atom_site_aniso_label
_atom_site_aniso_U_11
_atom_site_aniso_U_22
_atom_site_aniso_U_33
_atom_site_aniso_U_12
_atom_site_aniso_U_13
_atom_site_aniso_U_23
Ag1 0.1028(12) 0.1250(13) 0.0808(10) 0.0344(8) -0.0288(7) -0.0246(8)
Cl1 0.074(2) 0.074(2) 0.074(2) 0.017(3) -0.017(3) -0.017(3)
S1 0.113(3) 0.095(3) 0.076(2) 0.023(2) -0.030(2) -0.007(2)
S2 0.175(5) 0.260(8) 0.089(4) 0.081(5) -0.011(3) -0.032(4)
O1 0.207(14) 0.222(15) 0.117(9) 0.031(11) 0.039(9) 0.019(10)
O2 0.085(10) 0.082(8) 0.120(14) 0.007(8) -0.014(9) -0.010(8)
O3 0.113(9) 0.113(9) 0.113(9) 0.002(5) -0.002(5) -0.002(5)
C3 0.133(9) 0.138(10) 0.089(10) -0.009(8) -0.023(7) 0.010(8)
C4 0.167(13) 0.193(15) 0.147(15) -0.009(10) 0.026(11) 0.014(12)
C5 0.207(15) 0.282(18) 0.114(11) 0.038(12) 0.028(10) 0.003(12)
C6 0.196(17) 0.258(14) 0.115(11) 0.053(12) 0.017(10) 0.001(10)
C7 0.198(8) 0.230(14) 0.129(11) 0.067(8) -0.047(7) -0.013(9)
N1 0.147(6) 0.129(6) 0.135(6) 0.005(5) -0.053(5) -0.009(5)
C1 0.147(6) 0.129(6) 0.134(6) 0.006(5) -0.055(5) -0.008(5)
C2 0.147(6) 0.129(6) 0.133(6) 0.007(5) -0.055(5) -0.007(5)
C8 0.147(6) 0.130(6) 0.135(6) 0.004(5) -0.053(5) -0.009(5)
C9 0.148(6) 0.130(6) 0.139(6) 0.002(5) -0.053(5) -0.008(5)
C10 0.148(6) 0.130(6) 0.140(6) 0.001(5) -0.052(5) -0.008(5)
C11 0.149(6) 0.130(6) 0.142(6) 0.000(5) -0.051(5) -0.008(5)
C12 0.151(6) 0.131(6) 0.144(6) -0.002(5) -0.050(5) -0.008(5)
C13 0.149(6) 0.130(6) 0.142(6) 0.000(5) -0.051(5) -0.008(5)
C14 0.149(6) 0.130(6) 0.140(6) 0.001(5) -0.052(5) -0.008(5)
C15 0.153(6) 0.132(6) 0.149(6) -0.005(5) -0.047(5) -0.006(5)
C16 0.156(6) 0.134(6) 0.154(6) -0.008(5) -0.044(5) -0.005(5)
C17 0.157(6) 0.135(6) 0.156(6) -0.010(5) -0.042(5) -0.004(5)
C18 0.157(6) 0.135(6) 0.158(6) -0.010(5) -0.040(5) -0.004(5)
C19 0.158(6) 0.135(6) 0.159(6) -0.011(5) -0.040(5) -0.004(5)
C20 0.157(6) 0.135(6) 0.159(6) -0.011(5) -0.040(5) -0.004(5)
C21 0.157(6) 0.135(6) 0.158(6) -0.011(5) -0.040(5) -0.004(5)
C22 0.157(6) 0.135(6) 0.157(6) -0.011(5) -0.041(5) -0.004(5)
C23 0.157(6) 0.134(6) 0.157(6) -0.011(5) -0.042(5) -0.004(5)
C24 0.157(6) 0.134(6) 0.156(6) -0.010(5) -0.042(5) -0.004(5)
C25 0.157(6) 0.135(6) 0.157(6) -0.010(5) -0.042(5) -0.004(5)
C26 0.157(6) 0.135(6) 0.157(6) -0.009(5) -0.042(5) -0.004(5)
C27 0.157(6) 0.135(6) 0.157(6) -0.009(5) -0.042(5) -0.004(5)
C28 0.157(6) 0.135(6) 0.156(6) -0.009(5) -0.043(5) -0.004(5)
C29 0.157(6) 0.134(6) 0.156(6) -0.009(5) -0.043(5) -0.005(5)
N1X 0.163(6) 0.124(7) 0.138(6) 0.023(5) -0.060(5) -0.020(5)
C1X 0.162(6) 0.123(7) 0.136(6) 0.024(5) -0.062(5) -0.019(5)
C2X 0.162(6) 0.123(7) 0.135(6) 0.024(5) -0.062(5) -0.018(6)
C8X 0.164(6) 0.124(7) 0.137(6) 0.023(5) -0.060(5) -0.020(6)
C9X 0.164(6) 0.125(7) 0.141(6) 0.020(5) -0.059(5) -0.019(5)
C10X 0.165(6) 0.125(7) 0.142(6) 0.018(5) -0.058(5) -0.019(5)
C11X 0.166(6) 0.126(7) 0.144(6) 0.017(5) -0.057(5) -0.019(5)
C12X 0.167(6) 0.127(7) 0.145(6) 0.015(5) -0.056(5) -0.019(5)
C13X 0.166(6) 0.126(7) 0.144(6) 0.017(5) -0.058(5) -0.019(5)
C14X 0.165(6) 0.125(7) 0.142(6) 0.018(5) -0.059(5) -0.019(5)
C15X 0.170(6) 0.128(7) 0.148(6) 0.012(5) -0.054(5) -0.018(5)
C16X 0.172(6) 0.130(7) 0.151(6) 0.009(5) -0.052(5) -0.018(5)
C17X 0.172(6) 0.130(7) 0.152(6) 0.008(5) -0.050(6) -0.017(6)
C18X 0.173(7) 0.130(7) 0.152(7) 0.007(6) -0.050(6) -0.017(6)
C19X 0.173(7) 0.130(7) 0.153(7) 0.007(6) -0.050(6) -0.016(6)
C20X 0.173(7) 0.131(7) 0.153(7) 0.007(6) -0.049(6) -0.017(6)
C21X 0.173(7) 0.131(7) 0.152(7) 0.007(6) -0.049(6) -0.017(6)
C22X 0.173(6) 0.131(7) 0.152(7) 0.007(5) -0.050(6) -0.017(6)
C23X 0.173(6) 0.131(7) 0.152(7) 0.007(5) -0.050(6) -0.017(6)
C24X 0.173(6) 0.131(7) 0.152(7) 0.008(5) -0.050(6) -0.017(6)
C25X 0.174(7) 0.132(7) 0.152(7) 0.008(6) -0.050(6) -0.017(6)
C26X 0.174(7) 0.132(7) 0.152(7) 0.008(6) -0.050(6) -0.017(6)
C27X 0.174(7) 0.132(7) 0.152(7) 0.008(6) -0.050(6) -0.017(6)
C28X 0.173(7) 0.132(7) 0.152(7) 0.008(6) -0.050(6) -0.017(6)
C29X 0.173(6) 0.131(7) 0.152(6) 0.008(5) -0.051(6) -0.017(6)
Cl2 0.62(2) 0.62(2) 0.62(2) -0.180(14) 0.180(14) 0.180(14)
O5 0.62(2) 0.62(2) 0.62(2) -0.179(14) 0.180(14) 0.180(14)
O6 0.61(2) 0.61(2) 0.61(2) -0.180(14) 0.180(14) 0.180(14)
Cl3 0.45(3) 0.48(3) 0.60(3) 0.21(3) -0.21(2) -0.03(3)
O7 0.45(3) 0.48(3) 0.60(3) 0.21(3) -0.21(2) -0.03(3)
O8 0.45(3) 0.48(3) 0.60(3) 0.21(3) -0.21(2) -0.03(3)
O9 0.45(3) 0.48(3) 0.60(3) 0.21(3) -0.21(2) -0.03(3)
O10 0.45(3) 0.48(3) 0.60(3) 0.21(3) -0.21(3) -0.03(3)

loop_
_atom_type_symbol
_atom_type_description
_atom_type_scat_dispersion_real
_atom_type_scat_dispersion_imag
_atom_type_scat_source
C C 0.0033 0.0016 'International Tables Vol C Tables 4.2.6.8 and 6.1.1.4'
H H 0.0000 0.0000 'International Tables Vol C Tables 4.2.6.8 and 6.1.1.4'
N N 0.0061 0.0033 'International Tables Vol C Tables 4.2.6.8 and 6.1.1.4'
O O 0.0106 0.0060 'International Tables Vol C Tables 4.2.6.8 and 6.1.1.4'
S S 0.1246 0.1234 'International Tables Vol C Tables 4.2.6.8 and 6.1.1.4'
Cl Cl 0.1484 0.1585 'International Tables Vol C Tables 4.2.6.8 and 6.1.1.4'
Ag Ag -0.8971 1.1015 'International Tables Vol C Tables 4.2.6.8 and 6.1.1.4'

loop_
_geom_angle_atom_site_label_1
_geom_angle_atom_site_label_2
_geom_angle_atom_site_label_3
_geom_angle_site_symmetry_1
_geom_angle_site_symmetry_3
_geom_angle
S2 Ag1 S1 . 23_765 117.5(2)
S2 Ag1 S1 . . 119.7(2)
S1 Ag1 S1 23_765 . 122.58(15)
S2 Ag1 N1 . . 70.0(7)
S1 Ag1 N1 23_765 . 132.0(4)
S1 Ag1 N1 . . 74.7(5)
S2 Ag1 N1X . . 82.1(7)
S1 Ag1 N1X 23_765 . 119.1(5)
S1 Ag1 N1X . . 74.4(5)
O2 Cl1 O2 23_765 11_466 180.0
O2 Cl1 O2 23_765 20_575 111.2(8)
O2 Cl1 O2 11_466 20_575 68.8(8)
O2 Cl1 O2 23_765 8_656 68.8(8)
O2 Cl1 O2 11_466 8_656 111.2(8)
O2 Cl1 O2 20_575 8_656 180.0(15)
O2 Cl1 O2 23_765 13_676 111.2(8)
O2 Cl1 O2 11_466 13_676 68.8(8)
O2 Cl1 O2 20_575 13_676 111.2(8)
O2 Cl1 O2 8_656 13_676 68.8(8)
O2 Cl1 O2 23_765 . 68.8(8)
O2 Cl1 O2 11_466 . 111.2(8)
O2 Cl1 O2 20_575 . 68.8(8)
O2 Cl1 O2 8_656 . 111.2(8)
O2 Cl1 O2 13_676 . 180.0
O2 Cl1 O3 23_765 . 107.7(9)
O2 Cl1 O3 11_466 . 72.3(9)
O2 Cl1 O3 20_575 . 107.7(9)
O2 Cl1 O3 8_656 . 72.3(9)
O2 Cl1 O3 13_676 . 107.7(9)
O2 Cl1 O3 . . 72.3(9)
O2 Cl1 O3 23_765 13_676 72.3(9)
O2 Cl1 O3 11_466 13_676 107.7(9)
O2 Cl1 O3 20_575 13_676 72.3(9)
O2 Cl1 O3 8_656 13_676 107.7(9)
O2 Cl1 O3 13_676 13_676 72.3(9)
O2 Cl1 O3 . 13_676 107.7(9)
O3 Cl1 O3 . 13_676 180.0(4)
C2 S1 C3 . . 101.5(10)
C3 S1 C2X . . 102.4(11)
C2 S1 Ag1 . 20_575 108.3(9)
C3 S1 Ag1 . 20_575 112.4(6)
C2X S1 Ag1 . 20_575 113.5(14)
C2 S1 Ag1 . . 105.5(8)
C3 S1 Ag1 . . 107.2(7)
C2X S1 Ag1 . . 99.1(11)
Ag1 S1 Ag1 20_575 . 120.17(18)
C7 S2 C6 . . 99.9(12)
C7 S2 Ag1 . . 100.8(8)
C6 S2 Ag1 . . 105.9(8)
C4 O1 C5 . . 111.(2)
Cl1 O2 O2 . 20_575 55.6(4)
Cl1 O2 O2 . 23_765 55.6(4)
O2 O2 O2 20_575 23_765 93.8(19)
Cl1 O3 O2 . 8_656 53.5(6)
Cl1 O3 O2 . 11_466 53.5(6)
O2 O3 O2 8_656 11_466 88.3(8)
C4 C3 S1 . . 110.3(16)
O1 C4 C3 . . 116.(2)
O1 C5 C6 . . 113.(2)
C5 C6 S2 . . 107.(2)
C8X C7 S2 . . 124.(2)
C8 C7 S2 . . 115.(2)
C8 N1 C1 . . 108.(2)
C8 N1 C9 . . 122.(2)
C1 N1 C9 . . 108.(2)
C8 N1 Ag1 . . 117.3(19)
C1 N1 Ag1 . . 114.(2)
C9 N1 Ag1 . . 86.3(13)
N1 C1 C2 . . 115.(2)
C1 C2 S1 . . 121.(2)
N1 C8 C7 . . 103.(2)
C10 C9 C14 . . 120.0
C10 C9 N1 . . 121.3(18)
C14 C9 N1 . . 118.7(18)
C9 C10 C11 . . 120.0
C12 C11 C10 . . 120.0
C11 C12 C13 . . 120.0
C11 C12 C15 . . 119.96(6)
C13 C12 C15 . . 119.96(6)
C14 C13 C12 . . 120.0
C13 C14 C9 . . 120.0
C16 C15 C12 . . 111.4(14)
C17 C16 C29 . . 120.04(15)
C17 C16 C15 . . 119.88(12)
C29 C16 C15 . . 119.88(12)
C16 C17 C18 . . 120.03(9)
C16 C17 C22 . . 119.97(9)
C18 C17 C22 . . 120.0
C17 C18 C19 . . 120.0
C20 C19 C18 . . 120.0
C19 C20 C21 . . 120.0
C22 C21 C20 . . 120.0
C23 C22 C21 . . 120.02(9)
C23 C22 C17 . . 119.98(9)
C21 C22 C17 . . 120.0
C24 C23 C22 . . 120.03(15)
C23 C24 C25 . . 120.02(9)
C23 C24 C29 . . 119.98(9)
C25 C24 C29 . . 120.0
C24 C25 C26 . . 120.0
C25 C26 C27 . . 120.0
C26 C27 C28 . . 120.0
C29 C28 C27 . . 120.0
C16 C29 C28 . . 120.03(9)
C16 C29 C24 . . 119.97(9)
C28 C29 C24 . . 120.0
C8X N1X C9X . . 111.(3)
C8X N1X C1X . . 127.(3)
C9X N1X C1X . . 112.(2)
C8X N1X Ag1 . . 101.(2)
C9X N1X Ag1 . . 94.0(15)
C1X N1X Ag1 . . 106.(2)
N1X C1X C2X . . 112.(2)
C1X C2X S1 . . 103.(3)
N1X C8X C7 . . 130.(3)
C10X C9X C14X . . 120.0
C10X C9X N1X . . 121.5(18)
C14X C9X N1X . . 118.5(18)
C11X C10X C9X . . 120.0
C10X C11X C12X . . 120.0
C11X C12X C13X . . 120.0
C11X C12X C15X . . 119.86(9)
C13X C12X C15X . . 119.86(9)
C14X C13X C12X . . 120.0
C13X C14X C9X . . 120.0
C12X C15X C16X . . 114.3(15)
C17X C16X C29X . . 120.00(15)
C17X C16X C15X . . 120.00(9)
C29X C16X C15X . . 120.00(9)
C16X C17X C18X . . 120.00(9)
C16X C17X C22X . . 119.99(9)
C18X C17X C22X . . 120.0
C17X C18X C19X . . 120.0
C20X C19X C18X . . 120.0
C19X C20X C21X . . 120.0
C20X C21X C22X . . 120.0
C23X C22X C21X . . 120.01(9)
C23X C22X C17X . . 119.97(11)
C21X C22X C17X . . 120.0
C22X C23X C24X . . 120.00(15)
C23X C24X C25X . . 120.01(10)
C23X C24X C29X . . 119.99(9)
C25X C24X C29X . . 120.0
C24X C25X C26X . . 120.0
C27X C26X C25X . . 120.0
C28X C27X C26X . . 120.0
C29X C28X C27X . . 120.0
C28X C29X C16X . . 120.00(9)
C28X C29X C24X . . 120.0
C16X C29X C24X . . 120.00(9)
O5 Cl2 O6 8_656 . 109.5(2)
O5 Cl2 O5 8_656 11_466 109.5(2)
O6 Cl2 O5 . 11_466 109.5(2)
O5 Cl2 O5 8_656 . 109.5(2)
O6 Cl2 O5 . . 109.5(2)
O5 Cl2 O5 11_466 . 109.5(2)
O7 Cl3 O10 . . 109.8(6)
O7 Cl3 O9 . . 109.5(6)
O10 Cl3 O9 . . 109.5(6)
O7 Cl3 O8 . . 109.5(6)
O10 Cl3 O8 . . 109.5(6)
O9 Cl3 O8 . . 109.2(6)

loop_
_geom_bond_atom_site_label_1
_geom_bond_atom_site_label_2
_geom_bond_site_symmetry_2
_geom_bond_distance
Ag1 S2 . 2.525(6)
Ag1 S1 23_765 2.541(5)
Ag1 S1 . 2.569(4)
Ag1 N1 . 2.70(3)
Ag1 N1X . 2.74(3)
Cl1 O2 23_765 1.441(9)
Cl1 O2 11_466 1.441(9)
Cl1 O2 20_575 1.441(9)
Cl1 O2 8_656 1.441(9)
Cl1 O2 13_676 1.441(9)
Cl1 O2 . 1.441(9)
Cl1 O3 . 1.453(10)
Cl1 O3 13_676 1.453(10)
S1 C2 . 1.77(3)
S1 C3 . 1.87(2)
S1 C2X . 1.89(5)
S1 Ag1 20_575 2.541(5)
S2 C7 . 1.74(2)
S2 C6 . 1.93(3)
O1 C4 . 1.36(3)
O1 C5 . 1.44(3)
O2 O2 20_575 1.63(2)
O2 O2 23_765 1.63(2)
O3 O2 8_656 1.71(2)
O3 O2 11_466 1.71(2)
C3 C4 . 1.40(3)
C5 C6 . 1.50(4)
C7 C8X . 1.508(17)
C7 C8 . 1.508(17)
N1 C8 . 1.33(4)
N1 C1 . 1.487(16)
N1 C9 . 1.487(16)
C1 C2 . 1.508(17)
C9 C10 . 1.39
C9 C14 . 1.39
C10 C11 . 1.39
C11 C12 . 1.39
C12 C13 . 1.39
C12 C15 . 1.61(3)
C13 C14 . 1.39
C15 C16 . 1.48(3)
C16 C17 . 1.3898(11)
C16 C29 . 1.3898(11)
C17 C18 . 1.39
C17 C22 . 1.39
C18 C19 . 1.39
C19 C20 . 1.39
C20 C21 . 1.39
C21 C22 . 1.39
C22 C23 . 1.3898(11)
C23 C24 . 1.3898(11)
C24 C25 . 1.39
C24 C29 . 1.39
C25 C26 . 1.39
C26 C27 . 1.39
C27 C28 . 1.39
C28 C29 . 1.39
N1X C8X . 1.48(5)
N1X C9X . 1.487(16)
N1X C1X . 1.487(16)
C1X C2X . 1.508(17)
C9X C10X . 1.39
C9X C14X . 1.39
C10X C11X . 1.39
C11X C12X . 1.39
C12X C13X . 1.39
C12X C15X . 1.64(4)
C13X C14X . 1.39
C15X C16X . 1.70(3)
C16X C17X . 1.3900(11)
C16X C29X . 1.3900(11)
C17X C18X . 1.39
C17X C22X . 1.39
C18X C19X . 1.39
C19X C20X . 1.39
C20X C21X . 1.39
C21X C22X . 1.39
C22X C23X . 1.3900(11)
C23X C24X . 1.3900(11)
C24X C25X . 1.39
C24X C29X . 1.39
C25X C26X . 1.39
C26X C27X . 1.39
C27X C28X . 1.39
C28X C29X . 1.39
Cl2 O5 8_656 1.53(2)
Cl2 O6 . 1.53(2)
Cl2 O5 11_466 1.53(2)
Cl2 O5 . 1.53(2)
Cl3 O7 . 1.447(10)
Cl3 O10 . 1.447(10)
Cl3 O9 . 1.452(10)
Cl3 O8 . 1.452(10)
